data_2203422
loop_
_publ_author_name
'El Kodadi, Mohamed'
'Fouad, Malek'
'Ramdani, Abdelkrim'
'Eddike, Driss'
'Tillard, Monique'
'Belin, Claude'

_publ_section_title
;Di-\m-chloro-bis{[<i>N</i>,<i>N</i>-bis(3,5-dimethylpyrazol-1-ylmethyl)-1-hydroxyethanamine]copper(II)}
 dichloride dihydrate
;
_journal_issue 4
_journal_name_full 'Acta Crystallographica Section E'
_journal_page_first m426
_journal_page_last m428
_journal_paper_doi 10.1107/S1600536804005434
_journal_volume 60
_journal_year 2004
_chemical_formula_iupac '[Cu2 Cl2 (C14 H23 N5 O)2] Cl2, 2H2 O'
_chemical_formula_moiety 'C28 H46 Cl2 Cu2 N10 O2 1+, 2Cl 1-, 2H2 O'
_chemical_formula_sum 'C28 H50 Cl4 Cu2 N10 O4'
_chemical_formula_weight 859.67
_chemical_melting_point 431
_chemical_name_systematic
;
Di-\m-chloro-bis{[N,N-bis(3,5-dimethylpyrazol-1-ylmethyl)-1-
hydroxyethanamine]copper(II)} dichloride dihydrate
;
_space_group_IT_number 2
_symmetry_cell_setting triclinic
_symmetry_space_group_name_Hall '-P 1'
_symmetry_space_group_name_H-M 'P -1'
_atom_sites_solution_hydrogens geom
_atom_sites_solution_primary direct
_atom_sites_solution_secondary difmap
_cell_angle_alpha 66.625(6)
_cell_angle_beta 69.332(6)
_cell_angle_gamma 73.642(6)
_cell_formula_units_Z 1
_cell_length_a 8.5418(6)
_cell_length_b 11.1878(8)
_cell_length_c 11.6189(7)
_cell_measurement_reflns_used 5565
_cell_measurement_temperature 293(2)
_cell_measurement_theta_max 30.31
_cell_measurement_theta_min 3.0
_cell_volume 940.57(12)
_computing_cell_refinement
;
CrysAlisRED, Oxford Diffraction, 2003)
;
_computing_data_collection
;
CrysAlisCCD (Oxford Diffraction, 2003)
;
_computing_data_reduction
;
CrysAlisRED
;
_computing_molecular_graphics 'ORTEP-3 for Windows (Farrugia, 1997)'
_computing_publication_material 'SHELXL97 (Sheldrick, 1997)'
_computing_structure_refinement 'SHELXL97 (Sheldrick, 1997)'
_computing_structure_solution 'SHELXS97 (Sheldrick, 1997)'
_diffrn_ambient_temperature 293(2)
_diffrn_detector_area_resol_mean 0
_diffrn_measured_fraction_theta_full 0.998
_diffrn_measured_fraction_theta_max 0.998
_diffrn_measurement_device_type 'Xcalibur CCD'
_diffrn_measurement_method \w
_diffrn_radiation_monochromator graphite
_diffrn_radiation_source 'fine-focus sealed tube'
_diffrn_radiation_type MoK\a
_diffrn_radiation_wavelength 0.71073
_diffrn_reflns_av_R_equivalents 0.0619
_diffrn_reflns_av_sigmaI/netI 0.0408
_diffrn_reflns_limit_h_max 11
_diffrn_reflns_limit_h_min -11
_diffrn_reflns_limit_k_max 14
_diffrn_reflns_limit_k_min -14
_diffrn_reflns_limit_l_max 15
_diffrn_reflns_limit_l_min -15
_diffrn_reflns_number 15083
_diffrn_reflns_theta_full 27.97
_diffrn_reflns_theta_max 27.97
_diffrn_reflns_theta_min 3.00
_diffrn_standards_decay_% 0
_diffrn_standards_interval_count 0
_diffrn_standards_interval_time 0
_diffrn_standards_number 0
_exptl_absorpt_coefficient_mu 1.462
_exptl_absorpt_correction_type none
_exptl_crystal_colour Blue
_exptl_crystal_density_diffrn 1.518
_exptl_crystal_density_method 'not measured'
_exptl_crystal_description Parallelepiped
_exptl_crystal_F_000 446
_exptl_crystal_size_max 0.32
_exptl_crystal_size_mid 0.15
_exptl_crystal_size_min 0.13
_refine_diff_density_max 0.718
_refine_diff_density_min -0.665
_refine_ls_extinction_method none
_refine_ls_goodness_of_fit_ref 1.099
_refine_ls_hydrogen_treatment mixed
_refine_ls_matrix_type full
_refine_ls_number_parameters 231
_refine_ls_number_reflns 4526
_refine_ls_number_restraints 0
_refine_ls_restrained_S_all 1.099
_refine_ls_R_factor_all 0.0429
_refine_ls_R_factor_gt 0.0377
_refine_ls_shift/su_max 0.001
_refine_ls_shift/su_mean 0.000
_refine_ls_structure_factor_coef Fsqd
_refine_ls_weighting_details 'calc w = 1/[\s^2^(Fo^2^)+(0.0617P)^2^+0.1229P] where P = (Fo^2^+2Fc^2^)/3'
_refine_ls_weighting_scheme calc
_refine_ls_wR_factor_gt 0.1040
_refine_ls_wR_factor_ref 0.1089
_reflns_number_gt 3849
_reflns_number_total 4526
_reflns_threshold_expression I>2\s(I)
_cod_data_source_file dn6128.cif
_cod_data_source_block I
_cod_depositor_comments
;
The following automatic conversions were performed:
'_symmetry_cell_setting' value 'Triclinic' changed to 'triclinic'
according to '/home/saulius/struct/CIF-dictionaries/cif_core.dic'
dictionary named 'cif_core.dic' version 2.4.1 from
2010-06-29.

'_exptl_absorpt_correction_type' value 'None' changed to
'none' according to '/home/saulius/struct/CIF-dictionaries/cif_core.dic'
dictionary named 'cif_core.dic' version 2.4.1 from 2010-06-29.

Automatic conversion script
Id: cif_fix_enum 1527 2010-12-29 10:47:43Z saulius 

The following automatic conversions were performed:

'_symmetry_cell_setting' value 'Triclinic' changed to 'triclinic'
according to /home/saulius/struct/CIF-dictionaries/cif_core.dic
dictionary named 'cif_core.dic' version 2.4.1 from
2010-06-29.

'_exptl_absorpt_correction_type' value 'None' changed to
'none' according to
/home/saulius/struct/CIF-dictionaries/cif_core.dic dictionary named
'cif_core.dic' version 2.4.1 from 2010-06-29.

Automatic conversion script
Id: cif_fix_values 1715 2011-07-08 13:25:40Z adriana 
;
_cod_original_cell_volume 940.57(11)
_cod_database_code 2203422
_cod_database_fobs_code 2203422

loop_
_symmetry_equiv_pos_as_xyz
'x, y, z'
'-x, -y, -z'

loop_
_atom_site_label
_atom_site_fract_x
_atom_site_fract_y
_atom_site_fract_z
_atom_site_U_iso_or_equiv
_atom_site_adp_type
_atom_site_calc_flag
_atom_site_refinement_flags
_atom_site_occupancy
_atom_site_type_symbol
Cu 0.48998(3) 0.32765(2) 0.60920(2) 0.02758(10) Uani d . 1 Cu
Cl1 0.72985(7) 0.41176(6) 0.49055(5) 0.03942(14) Uani d . 1 Cl
Cl2 0.89277(8) 0.02805(7) 0.82939(7) 0.05261(18) Uani d . 1 Cl
N2 0.2951(2) 0.23915(17) 0.51765(16) 0.0304(4) Uani d . 1 N
O1 0.5928(2) 0.10932(17) 0.71825(16) 0.0392(4) Uani d . 1 O
HO1 0.675(4) 0.097(3) 0.732(3) 0.054(9) Uiso d . 1 H
N5 0.4498(2) 0.37661(17) 0.76851(17) 0.0301(4) Uani d . 1 N
N3 0.4518(2) 0.27424(18) 0.47693(16) 0.0308(4) Uani d . 1 N
N4 0.2943(2) 0.35245(18) 0.85382(16) 0.0316(4) Uani d . 1 N
O2 1.1573(3) -0.1835(2) 0.9781(2) 0.0651(6) Uani d . 1 O
HO21 1.092(4) -0.122(3) 0.926(3) 0.050 Uiso d . 1 H
HO22 1.150(4) -0.147(3) 1.037(3) 0.050 Uiso d . 1 H
N1 0.26180(19) 0.25376(16) 0.72059(15) 0.0236(3) Uani d . 1 N
C1 0.1236(4) 0.1330(3) 0.4618(3) 0.0565(7) Uani d . 1 C
H1A 0.0863 0.0802 0.5516 0.085 Uiso calc R 1 H
H1B 0.1470 0.0805 0.4074 0.085 Uiso calc R 1 H
H1C 0.0364 0.2068 0.4403 0.085 Uiso calc R 1 H
C2 0.2809(3) 0.1817(2) 0.4400(2) 0.0377(5) Uani d . 1 C
C3 0.4331(3) 0.1806(3) 0.3461(3) 0.0455(6) Uani d . 1 C
H3 0.4616 0.1481 0.2778 0.055 Uiso calc R 1 H
C4 0.5372(3) 0.2376(2) 0.3723(2) 0.0395(5) Uani d . 1 C
C5 0.7152(3) 0.2578(4) 0.2989(3) 0.0597(8) Uani d . 1 C
H5A 0.7525 0.3042 0.3359 0.090 Uiso calc PR 0.50 H
H5B 0.7208 0.3086 0.2092 0.090 Uiso calc PR 0.50 H
H5C 0.7871 0.1737 0.3044 0.090 Uiso calc PR 0.50 H
H5D 0.7544 0.2201 0.2305 0.090 Uiso calc PR 0.50 H
H5E 0.7861 0.2157 0.3571 0.090 Uiso calc PR 0.50 H
H5F 0.7198 0.3506 0.2620 0.090 Uiso calc PR 0.50 H
C6 0.1706(2) 0.2758(2) 0.62535(19) 0.0292(4) Uani d . 1 C
H6A 0.0819 0.2219 0.6644 0.035 Uiso calc R 1 H
H6B 0.1193 0.3678 0.5957 0.035 Uiso calc R 1 H
C7 0.2974(3) 0.1108(2) 0.7941(2) 0.0344(4) Uani d . 1 C
H7A 0.3041 0.0605 0.7405 0.041 Uiso calc R 1 H
H7B 0.2037 0.0882 0.8716 0.041 Uiso calc R 1 H
C8 0.4596(3) 0.0712(2) 0.8339(2) 0.0370(5) Uani d . 1 C
H8A 0.4521 0.1153 0.8931 0.044 Uiso calc R 1 H
H8B 0.4805 -0.0234 0.8774 0.044 Uiso calc R 1 H
C9 0.1709(3) 0.3352(2) 0.8048(2) 0.0324(4) Uani d . 1 C
H9A 0.1187 0.4202 0.7554 0.039 Uiso calc R 1 H
H9B 0.0827 0.2917 0.8765 0.039 Uiso calc R 1 H
C10 0.1282(4) 0.3277(3) 1.0852(2) 0.0531(7) Uani d . 1 C
H10A 0.0306 0.3852 1.0590 0.080 Uiso calc R 1 H
H10B 0.1403 0.3447 1.1561 0.080 Uiso calc R 1 H
H10C 0.1140 0.2375 1.1126 0.080 Uiso calc R 1 H
C11 0.2831(3) 0.3524(2) 0.9729(2) 0.0369(5) Uani d . 1 C
C12 0.4357(3) 0.3771(2) 0.9638(2) 0.0421(5) Uani d . 1 C
H12 0.4665 0.3832 1.0302 0.051 Uiso calc R 1 H
C13 0.5366(3) 0.3916(2) 0.8363(2) 0.0340(4) Uani d . 1 C
C14 0.7126(3) 0.4198(3) 0.7795(3) 0.0454(6) Uani d . 1 C
H14A 0.7840 0.3530 0.7431 0.068 Uiso calc R 1 H
H14B 0.7536 0.4201 0.8464 0.068 Uiso calc R 1 H
H14C 0.7142 0.5045 0.7123 0.068 Uiso calc R 1 H

loop_
_atom_site_aniso_label
_atom_site_aniso_U_11
_atom_site_aniso_U_22
_atom_site_aniso_U_33
_atom_site_aniso_U_12
_atom_site_aniso_U_13
_atom_site_aniso_U_23
Cu 0.02434(15) 0.03356(16) 0.02579(15) -0.01258(10) -0.00170(10) -0.01000(11)
Cl1 0.0297(3) 0.0426(3) 0.0407(3) -0.0175(2) 0.0021(2) -0.0110(2)
Cl2 0.0427(3) 0.0604(4) 0.0564(4) -0.0156(3) -0.0231(3) -0.0080(3)
N2 0.0280(8) 0.0366(9) 0.0299(8) -0.0107(7) -0.0059(7) -0.0123(7)
O1 0.0297(8) 0.0455(9) 0.0413(9) -0.0065(7) -0.0121(7) -0.0110(7)
N5 0.0280(8) 0.0342(9) 0.0308(9) -0.0111(7) -0.0052(7) -0.0118(7)
N3 0.0273(8) 0.0364(9) 0.0288(8) -0.0091(7) -0.0028(7) -0.0127(7)
N4 0.0290(8) 0.0402(9) 0.0278(8) -0.0143(7) -0.0006(7) -0.0136(7)
O2 0.0809(16) 0.0545(12) 0.0597(13) -0.0067(11) -0.0299(12) -0.0124(10)
N1 0.0225(7) 0.0273(8) 0.0211(7) -0.0083(6) -0.0037(6) -0.0072(6)
C1 0.0575(16) 0.0748(19) 0.0597(17) -0.0276(14) -0.0174(13) -0.0324(15)
C2 0.0428(12) 0.0385(11) 0.0388(11) -0.0072(9) -0.0163(10) -0.0151(9)
C3 0.0498(14) 0.0532(14) 0.0454(13) -0.0037(11) -0.0141(11) -0.0304(12)
C4 0.0377(12) 0.0465(13) 0.0360(11) -0.0009(10) -0.0076(9) -0.0218(10)
C5 0.0377(13) 0.093(2) 0.0554(16) -0.0134(14) 0.0076(11) -0.0471(17)
C6 0.0233(9) 0.0356(10) 0.0300(10) -0.0098(7) -0.0040(7) -0.0115(8)
C7 0.0344(11) 0.0312(10) 0.0351(11) -0.0130(8) -0.0100(9) -0.0030(8)
C8 0.0422(12) 0.0340(11) 0.0346(11) -0.0087(9) -0.0166(9) -0.0042(9)
C9 0.0262(9) 0.0419(11) 0.0285(10) -0.0116(8) -0.0015(8) -0.0120(9)
C10 0.0633(17) 0.0644(17) 0.0324(12) -0.0273(13) 0.0057(11) -0.0218(12)
C11 0.0478(13) 0.0364(11) 0.0281(10) -0.0145(9) -0.0042(9) -0.0126(9)
C12 0.0565(14) 0.0457(13) 0.0349(11) -0.0189(11) -0.0157(10) -0.0142(10)
C13 0.0360(11) 0.0329(10) 0.0391(11) -0.0104(8) -0.0141(9) -0.0114(9)
C14 0.0376(12) 0.0576(15) 0.0499(14) -0.0161(11) -0.0163(10) -0.0172(12)

loop_
_atom_type_symbol
_atom_type_description
_atom_type_scat_dispersion_real
_atom_type_scat_dispersion_imag
_atom_type_scat_source
C C 0.0030 0.0020 'International Tables Vol C Tables 4.2.6.8 and 6.1.1.4'
H H 0.0000 0.0000 'International Tables Vol C Tables 4.2.6.8 and 6.1.1.4'
Cu Cu 0.3200 1.2650 'International Tables Vol C Tables 4.2.6.8 and 6.1.1.4'
N N 0.0060 0.0030 'International Tables Vol C Tables 4.2.6.8 and 6.1.1.4'
O O 0.0110 0.0060 'International Tables Vol C Tables 4.2.6.8 and 6.1.1.4'
Cl Cl 0.1484 0.1585 'International Tables Vol C Tables 4.2.6.8 and 6.1.1.4'

loop_
_geom_angle_atom_site_label_1
_geom_angle_atom_site_label_2
_geom_angle_atom_site_label_3
_geom_angle_site_symmetry_3
_geom_angle
_geom_angle_publ_flag
N3 Cu N5 . 161.77(7) y
N3 Cu N1 . 81.14(6) y
N5 Cu N1 . 81.42(6) y
N3 Cu Cl1 . 99.50(5) y
N5 Cu Cl1 . 97.81(5) y
N1 Cu Cl1 . 178.50(4) y
N3 Cu O1 . 91.59(7) y
N5 Cu O1 . 90.26(7) y
N1 Cu O1 . 78.94(6) y
Cl1 Cu O1 . 102.37(5) y
N3 Cu Cl1 2_666 86.70(5) y
N5 Cu Cl1 2_666 86.93(5) y
N1 Cu Cl1 2_666 86.37(4) y
Cl1 Cu Cl1 2_666 92.30(2) y
O1 Cu Cl1 2_666 165.30(4) y
C2 N2 N3 . 111.24(17) ?
C2 N2 C6 . 130.47(17) ?
N3 N2 C6 . 118.10(15) ?
C8 O1 Cu . 104.17(12) ?
C8 O1 HO1 . 112(3) ?
Cu O1 HO1 . 117(3) ?
C13 N5 N4 . 105.74(17) ?
C13 N5 Cu . 140.16(15) ?
N4 N5 Cu . 110.99(12) ?
C4 N3 N2 . 106.16(17) ?
C4 N3 Cu . 140.84(16) ?
N2 N3 Cu . 111.49(12) ?
C11 N4 N5 . 111.39(17) ?
C11 N4 C9 . 130.88(17) ?
N5 N4 C9 . 117.70(16) ?
HO21 O2 HO22 . 105(3) ?
C9 N1 C6 . 110.99(15) ?
C9 N1 C7 . 113.52(16) ?
C6 N1 C7 . 110.62(15) ?
C9 N1 Cu . 105.47(11) ?
C6 N1 Cu . 105.37(11) ?
C7 N1 Cu . 110.44(12) ?
C2 C1 H1A . 109.5 ?
C2 C1 H1B . 109.5 ?
H1A C1 H1B . 109.5 ?
C2 C1 H1C . 109.5 ?
H1A C1 H1C . 109.5 ?
H1B C1 H1C . 109.5 ?
N2 C2 C3 . 106.2(2) ?
N2 C2 C1 . 122.9(2) ?
C3 C2 C1 . 131.0(2) ?
C2 C3 C4 . 107.2(2) ?
C2 C3 H3 . 126.4 ?
C4 C3 H3 . 126.4 ?
N3 C4 C3 . 109.2(2) ?
N3 C4 C5 . 123.0(2) ?
C3 C4 C5 . 127.8(2) ?
C4 C5 H5A . 109.5 ?
C4 C5 H5B . 109.5 ?
H5A C5 H5B . 109.5 ?
C4 C5 H5C . 109.5 ?
H5A C5 H5C . 109.5 ?
H5B C5 H5C . 109.5 ?
C4 C5 H5D . 109.5 ?
H5A C5 H5D . 141.1 ?
H5B C5 H5D . 56.3 ?
H5C C5 H5D . 56.3 ?
C4 C5 H5E . 109.5 ?
H5A C5 H5E . 56.3 ?
H5B C5 H5E . 141.1 ?
H5C C5 H5E . 56.3 ?
H5D C5 H5E . 109.5 ?
C4 C5 H5F . 109.5 ?
H5A C5 H5F . 56.3 ?
H5B C5 H5F . 56.3 ?
H5C C5 H5F . 141.1 ?
H5D C5 H5F . 109.5 ?
H5E C5 H5F . 109.5 ?
N2 C6 N1 . 106.50(15) ?
N2 C6 H6A . 110.4 ?
N1 C6 H6A . 110.4 ?
N2 C6 H6B . 110.4 ?
N1 C6 H6B . 110.4 ?
H6A C6 H6B . 108.6 ?
N1 C7 C8 . 113.28(16) ?
N1 C7 H7A . 108.9 ?
C8 C7 H7A . 108.9 ?
N1 C7 H7B . 108.9 ?
C8 C7 H7B . 108.9 ?
H7A C7 H7B . 107.7 ?
O1 C8 C7 . 107.19(17) ?
O1 C8 H8A . 110.3 ?
C7 C8 H8A . 110.3 ?
O1 C8 H8B . 110.3 ?
C7 C8 H8B . 110.3 ?
H8A C8 H8B . 108.5 ?
N4 C9 N1 . 107.24(16) ?
N4 C9 H9A . 110.3 ?
N1 C9 H9A . 110.3 ?
N4 C9 H9B . 110.3 ?
N1 C9 H9B . 110.3 ?
H9A C9 H9B . 108.5 ?
C11 C10 H10A . 109.5 ?
C11 C10 H10B . 109.5 ?
H10A C10 H10B . 109.5 ?
C11 C10 H10C . 109.5 ?
H10A C10 H10C . 109.5 ?
H10B C10 H10C . 109.5 ?
N4 C11 C12 . 106.07(19) ?
N4 C11 C10 . 122.9(2) ?
C12 C11 C10 . 131.0(2) ?
C11 C12 C13 . 107.36(19) ?
C11 C12 H12 . 126.3 ?
C13 C12 H12 . 126.3 ?
N5 C13 C12 . 109.44(19) ?
N5 C13 C14 . 123.2(2) ?
C12 C13 C14 . 127.3(2) ?
C13 C14 H14A . 109.5 ?
C13 C14 H14B . 109.5 ?
H14A C14 H14B . 109.5 ?
C13 C14 H14C . 109.5 ?
H14A C14 H14C . 109.5 ?
H14B C14 H14C . 109.5 ?

loop_
_geom_bond_atom_site_label_1
_geom_bond_atom_site_label_2
_geom_bond_site_symmetry_2
_geom_bond_distance
_geom_bond_publ_flag
Cu N3 . 2.0045(17) yes
Cu N5 . 2.0233(17) yes
Cu N1 . 2.1060(15) yes
Cu Cl1 . 2.2465(5) yes
Cu O1 . 2.3375(18) yes
Cu Cl1 2_666 3.0233(7) yes
N2 C2 . 1.350(3) ?
N2 N3 . 1.368(2) ?
N2 C6 . 1.445(2) ?
O1 C8 . 1.421(3) ?
O1 HO1 . 0.74(3) ?
N5 C13 . 1.337(3) ?
N5 N4 . 1.371(2) ?
N3 C4 . 1.334(3) ?
N4 C11 . 1.353(3) ?
N4 C9 . 1.448(3) ?
O2 HO21 . 0.92(3) ?
O2 HO22 . 0.90(3) ?
N1 C9 . 1.471(3) ?
N1 C6 . 1.475(2) ?
N1 C7 . 1.485(3) ?
C1 C2 . 1.493(3) ?
C1 H1A . 0.9600 ?
C1 H1B . 0.9600 ?
C1 H1C . 0.9600 ?
C2 C3 . 1.371(3) ?
C3 C4 . 1.397(3) ?
C3 H3 . 0.9300 ?
C4 C5 . 1.488(4) ?
C5 H5A . 0.9600 ?
C5 H5B . 0.9600 ?
C5 H5C . 0.9600 ?
C5 H5D . 0.9600 ?
C5 H5E . 0.9600 ?
C5 H5F . 0.9600 ?
C6 H6A . 0.9700 ?
C6 H6B . 0.9700 ?
C7 C8 . 1.508(3) ?
C7 H7A . 0.9700 ?
C7 H7B . 0.9700 ?
C8 H8A . 0.9700 ?
C8 H8B . 0.9700 ?
C9 H9A . 0.9700 ?
C9 H9B . 0.9700 ?
C10 C11 . 1.493(3) ?
C10 H10A . 0.9600 ?
C10 H10B . 0.9600 ?
C10 H10C . 0.9600 ?
C11 C12 . 1.367(3) ?
C12 C13 . 1.397(3) ?
C12 H12 . 0.9300 ?
C13 C14 . 1.482(3) ?
C14 H14A . 0.9600 ?
C14 H14B . 0.9600 ?
C14 H14C . 0.9600 ?

loop_
_geom_hbond_atom_site_label_D
_geom_hbond_atom_site_label_H
_geom_hbond_atom_site_label_A
_geom_hbond_site_symmetry_A
_geom_hbond_distance_DH
_geom_hbond_distance_HA
_geom_hbond_distance_DA
_geom_hbond_angle_DHA
O1 HO1 Cl2 . 0.74(3) 2.30(3) 3.0255(18) 165(3)
O2 HO21 Cl2 . 0.92(3) 2.29(3) 3.192(2) 170(3)
O2 HO22 Cl2 2_757 0.90(3) 2.30(3) 3.194(3) 172(3)

loop_
_geom_torsion_atom_site_label_1
_geom_torsion_atom_site_label_2
_geom_torsion_atom_site_label_3
_geom_torsion_atom_site_label_4
_geom_torsion_site_symmetry_1
_geom_torsion
N3 Cu O1 C8 . -106.53(13)
N5 Cu O1 C8 . 55.33(13)
N1 Cu O1 C8 . -25.88(13)
Cl1 Cu O1 C8 . 153.39(12)
Cl1 Cu O1 C8 2_666 -23.5(3)
N3 Cu N5 C13 . 166.1(2)
N1 Cu N5 C13 . 148.9(2)
Cl1 Cu N5 C13 . -32.4(2)
O1 Cu N5 C13 . 70.2(2)
Cl1 Cu N5 C13 2_666 -124.3(2)
N3 Cu N5 N4 . 10.1(3)
N1 Cu N5 N4 . -7.02(13)
Cl1 Cu N5 N4 . 171.67(13)
O1 Cu N5 N4 . -85.80(14)
Cl1 Cu N5 N4 2_666 79.76(13)
C2 N2 N3 C4 . -0.2(2)
C6 N2 N3 C4 . -175.77(18)
C2 N2 N3 Cu . -169.23(15)
C6 N2 N3 Cu . 15.2(2)
N5 Cu N3 C4 . -171.3(2)
N1 Cu N3 C4 . -154.2(3)
Cl1 Cu N3 C4 . 27.2(3)
O1 Cu N3 C4 . -75.7(3)
Cl1 Cu N3 C4 2_666 118.9(3)
N5 Cu N3 N2 . -8.2(3)
N1 Cu N3 N2 . 8.91(13)
Cl1 Cu N3 N2 . -169.71(12)
O1 Cu N3 N2 . 87.46(14)
Cl1 Cu N3 N2 2_666 -77.93(13)
C13 N5 N4 C11 . 0.1(2)
Cu N5 N4 C11 . 164.38(15)
C13 N5 N4 C9 . 178.53(18)
Cu N5 N4 C9 . -17.2(2)
N3 Cu N1 C9 . -146.76(13)
N5 Cu N1 C9 . 27.89(13)
O1 Cu N1 C9 . 119.85(13)
N3 Cu N1 C6 . -29.27(12)
N5 Cu N1 C6 . 145.38(13)
O1 Cu N1 C6 . -122.67(12)
N3 Cu N1 C7 . 90.21(13)
N5 Cu N1 C7 . -95.14(13)
O1 Cu N1 C7 . -3.18(12)
N3 N2 C2 C3 . -0.4(3)
C6 N2 C2 C3 . 174.5(2)
N3 N2 C2 C1 . 179.8(2)
C6 N2 C2 C1 . -5.4(4)
N2 C2 C3 C4 . 0.8(3)
C1 C2 C3 C4 . -179.3(3)
N2 N3 C4 C3 . 0.7(3)
Cu N3 C4 C3 . 164.39(19)
N2 N3 C4 C5 . -179.6(2)
Cu N3 C4 C5 . -15.9(4)
C2 C3 C4 N3 . -1.0(3)
C2 C3 C4 C5 . 179.4(3)
C2 N2 C6 N1 . 144.9(2)
N3 N2 C6 N1 . -40.5(2)
C9 N1 C6 N2 . 156.65(15)
C7 N1 C6 N2 . -76.41(19)
Cu N1 C6 N2 . 42.96(16)
C9 N1 C7 C8 . -86.2(2)
C6 N1 C7 C8 . 148.23(18)
Cu N1 C7 C8 . 32.0(2)
Cu O1 C8 C7 . 48.40(18)
N1 C7 C8 O1 . -57.0(2)
C11 N4 C9 N1 . -140.3(2)
N5 N4 C9 N1 . 41.7(2)
C6 N1 C9 N4 . -156.21(16)
C7 N1 C9 N4 . 78.46(19)
Cu N1 C9 N4 . -42.58(17)
N5 N4 C11 C12 . 0.0(3)
C9 N4 C11 C12 . -178.2(2)
N5 N4 C11 C10 . -179.6(2)
C9 N4 C11 C10 . 2.3(4)
N4 C11 C12 C13 . -0.1(3)
C10 C11 C12 C13 . 179.4(3)
N4 N5 C13 C12 . -0.1(2)
Cu N5 C13 C12 . -156.87(19)
N4 N5 C13 C14 . -179.8(2)
Cu N5 C13 C14 . 23.4(4)
C11 C12 C13 N5 . 0.1(3)
C11 C12 C13 C14 . 179.8(2)
